data_7202851
loop_
_publ_author_name
'Bernardo Masci'
'Pierre Thu\'ery'

_publ_section_title
;
 Versatility of {M(30-crown-10)} (M = K+, Ba2+) as a guest in UO22+
 complexes of [3.1.3.1]- and [3.3.3]homooxacalixarenes
;
_journal_issue 7
_journal_name_full CrystEngComm
_journal_page_first 582
_journal_paper_doi 10.1039/b703172f
_journal_volume 9
_journal_year 2007
_chemical_formula_sum 'C70 H78 Ba Br6 Cl6 O26 U2'
_chemical_formula_weight 2640.88
_space_group_IT_number 14
_symmetry_cell_setting monoclinic
_symmetry_space_group_name_Hall '-P 2yn'
_symmetry_space_group_name_H-M 'P 1 21/n 1'
_atom_sites_solution_hydrogens geom
_atom_sites_solution_primary heavy
_atom_sites_solution_secondary difmap
_audit_creation_method SHELXL-97
_cell_angle_alpha 90.00
_cell_angle_beta 92.601(3)
_cell_angle_gamma 90.00
_cell_formula_units_Z 4
_cell_length_a 13.4804(6)
_cell_length_b 29.3642(17)
_cell_length_c 21.7965(12)
_cell_measurement_reflns_used 189756
_cell_measurement_temperature 100(2)
_cell_measurement_theta_max 25.68
_cell_measurement_theta_min 2.93
_cell_volume 8619.1(8)
_computing_cell_refinement 'HKL2000 (Otwinowski & Minor, 1997)'
_computing_data_collection 'COLLECT (Hooft, 1998)'
_computing_data_reduction 'HKL2000 (Otwinowski & Minor, 1997)'
_computing_molecular_graphics 'SHELXTL (Sheldrick, 1999)'
_computing_publication_material 'SHELXTL (Sheldrick, 1999); PLATON (Spek, 2003)'
_computing_structure_refinement 'SHELXL-97 (Sheldrick, 1997)'
_computing_structure_solution 'SHELXS-97 (Sheldrick, 1997)'
_diffrn_ambient_temperature 100(2)
_diffrn_measured_fraction_theta_full 0.995
_diffrn_measured_fraction_theta_max 0.995
_diffrn_measurement_device_type 'Nonius Kappa-CCD area-detector diffractometer'
_diffrn_measurement_method 'one \f and eight \w scans with 2\% steps'
_diffrn_radiation_monochromator graphite
_diffrn_radiation_source 'fine-focus sealed tube'
_diffrn_radiation_type MoK\a
_diffrn_radiation_wavelength 0.71073
_diffrn_reflns_av_R_equivalents 0.0479
_diffrn_reflns_av_sigmaI/netI 0.0731
_diffrn_reflns_limit_h_max 16
_diffrn_reflns_limit_h_min -16
_diffrn_reflns_limit_k_max 35
_diffrn_reflns_limit_k_min -35
_diffrn_reflns_limit_l_max 26
_diffrn_reflns_limit_l_min -26
_diffrn_reflns_number 189756
_diffrn_reflns_theta_full 25.68
_diffrn_reflns_theta_max 25.68
_diffrn_reflns_theta_min 2.93
_diffrn_standards_decay_% 0
_diffrn_standards_interval_time 0
_diffrn_standards_number 0
_exptl_absorpt_coefficient_mu 7.241
_exptl_absorpt_correction_T_max 0.521
_exptl_absorpt_correction_T_min 0.294
_exptl_absorpt_correction_type multi-scan
_exptl_absorpt_process_details 'SCALEPACK (Otwinowski & Minor, 1997)'
_exptl_crystal_colour 'translucent dark yellow'
_exptl_crystal_density_diffrn 2.035
_exptl_crystal_density_method 'not measured'
_exptl_crystal_description parallelepiped
_exptl_crystal_F_000 5032
_exptl_crystal_size_max 0.17
_exptl_crystal_size_mid 0.17
_exptl_crystal_size_min 0.09
_refine_diff_density_max 2.392
_refine_diff_density_min -2.117
_refine_diff_density_rms 0.199
_refine_ls_extinction_method none
_refine_ls_goodness_of_fit_ref 1.081
_refine_ls_hydrogen_treatment constr
_refine_ls_matrix_type full
_refine_ls_number_parameters 1018
_refine_ls_number_reflns 16311
_refine_ls_number_restraints 141
_refine_ls_restrained_S_all 1.100
_refine_ls_R_factor_all 0.1189
_refine_ls_R_factor_gt 0.0772
_refine_ls_shift/su_max 0.002
_refine_ls_shift/su_mean 0.000
_refine_ls_structure_factor_coef Fsqd
_refine_ls_weighting_details 'calc w=1/[\s^2^(Fo^2^)+(0.1349P)^2^+17.7025P] where P=(Fo^2^+2Fc^2^)/3'
_refine_ls_weighting_scheme calc
_refine_ls_wR_factor_gt 0.2277
_refine_ls_wR_factor_ref 0.2441
_reflns_number_gt 9939
_reflns_number_total 16311
_reflns_threshold_expression >2sigma(I)
_cod_data_source_file b703172f.txt
_cod_data_source_block 3
_cod_original_sg_symbol_H-M 'P 21/n'
_cod_database_code 7202851

loop_
_symmetry_equiv_pos_as_xyz
'x, y, z'
'-x+1/2, y+1/2, -z+1/2'
'-x, -y, -z'
'x-1/2, -y-1/2, z-1/2'

loop_
_atom_site_label
_atom_site_type_symbol
_atom_site_fract_x
_atom_site_fract_y
_atom_site_fract_z
_atom_site_U_iso_or_equiv
_atom_site_adp_type
_atom_site_occupancy
_atom_site_symmetry_multiplicity
_atom_site_calc_flag
_atom_site_refinement_flags
_atom_site_disorder_assembly
_atom_site_disorder_group
U1 U 0.19739(4) 0.294451(18) 1.07953(2) 0.0598(2) Uani 1 1 d . . .
Br1A Br -0.02759(12) 0.05939(6) 1.04924(9) 0.0879(5) Uani 1 1 d . . .
Br2A Br 0.69672(12) 0.19101(7) 1.05908(10) 0.0922(6) Uani 1 1 d . . .
Br3A Br 0.2102(5) 0.3246(2) 0.7365(4) 0.0741(17) Uani 1 1 d . . .
O1A O 0.0736(6) 0.2537(3) 1.1131(4) 0.060(2) Uani 1 1 d . . .
O2A O 0.2618(6) 0.2137(3) 1.1417(4) 0.060(2) Uani 1 1 d . . .
O3A O 0.3455(6) 0.3024(3) 1.1287(4) 0.058(2) Uani 1 1 d . . .
O4A O 0.3619(8) 0.3305(3) 1.0038(5) 0.082(3) Uani 1 1 d . . .
O5A O 0.1450(7) 0.3435(3) 1.0076(4) 0.062(2) Uani 1 1 d . . .
O6A O 0.0212(7) 0.2605(4) 0.9799(5) 0.077(3) Uani 1 1 d . . .
O7A O 0.1594(8) 0.3376(3) 1.1326(4) 0.074(3) Uani 1 1 d . . .
O8A O 0.2323(6) 0.2525(3) 1.0248(4) 0.052(2) Uani 1 1 d . . .
C1A C -0.0174(9) 0.2017(5) 1.0481(7) 0.062(4) Uani 1 1 d . . .
C2A C 0.0530(9) 0.2120(6) 1.0958(6) 0.063(4) Uani 1 1 d . . .
C3A C 0.1044(9) 0.1763(5) 1.1263(7) 0.064(4) Uani 1 1 d . . .
C4A C 0.0804(9) 0.1307(6) 1.1122(7) 0.067(4) Uani 1 1 d . . .
H4A H 0.1133 0.1069 1.1325 0.081 Uiso 1 1 calc R . .
C5A C 0.0061(10) 0.1222(5) 1.0671(7) 0.065(4) Uani 1 1 d . . .
C6A C -0.0428(10) 0.1543(6) 1.0366(7) 0.071(4) Uani 1 1 d . . .
H6A H -0.0932 0.1468 1.0079 0.085 Uiso 1 1 calc R . .
C7A C 0.1875(9) 0.1882(5) 1.1750(7) 0.063(4) Uani 1 1 d . . .
H7A1 H 0.1616 0.2066 1.2075 0.076 Uiso 1 1 calc R . .
H7A2 H 0.2164 0.1607 1.1929 0.076 Uiso 1 1 calc R . .
C8A C 0.3555(8) 0.2142(5) 1.1771(6) 0.058(3) Uani 1 1 d . . .
H8A1 H 0.3725 0.1838 1.1916 0.070 Uiso 1 1 calc R . .
H8A2 H 0.3517 0.2343 1.2123 0.070 Uiso 1 1 calc R . .
C9A C 0.4340(10) 0.2319(5) 1.1325(6) 0.060(4) Uani 1 1 d . . .
C10A C 0.4209(10) 0.2757(5) 1.1104(6) 0.054(3) Uani 1 1 d . . .
C11A C 0.4820(10) 0.2938(4) 1.0677(7) 0.060(4) Uani 1 1 d . . .
C12A C 0.5653(11) 0.2670(6) 1.0488(7) 0.070(4) Uani 1 1 d . . .
H12A H 0.6064 0.2769 1.0184 0.084 Uiso 1 1 calc R . .
C13A C 0.5803(10) 0.2258(6) 1.0787(7) 0.072(4) Uani 1 1 d . . .
C14A C 0.5141(9) 0.2083(5) 1.1189(6) 0.058(3) Uani 1 1 d . . .
H14A H 0.5256 0.1799 1.1367 0.070 Uiso 1 1 calc R . .
C15A C 0.4527(11) 0.3376(5) 1.0349(7) 0.067(4) Uani 1 1 d . . .
H15A H 0.4473 0.3621 1.0644 0.080 Uiso 1 1 calc R . .
H15B H 0.5025 0.3458 1.0062 0.080 Uiso 1 1 calc R . .
C16A C 0.3301(11) 0.3673(5) 0.9631(6) 0.063(4) Uani 1 1 d . . .
H16A H 0.3845 0.3767 0.9384 0.075 Uiso 1 1 calc R . .
H16B H 0.3094 0.3933 0.9869 0.075 Uiso 1 1 calc R . .
C17A C 0.2447(16) 0.3503(5) 0.9225(7) 0.088(6) Uani 1 1 d . . .
C18A C 0.1549(11) 0.3372(5) 0.9462(6) 0.062(4) Uani 1 1 d . . .
C19A C 0.0802(12) 0.3172(5) 0.9118(7) 0.069(4) Uani 1 1 d . . .
C20A C 0.0941(13) 0.3112(5) 0.8489(7) 0.086(5) Uani 1 1 d . . .
H20A H 0.0450 0.2977 0.8237 0.104 Uiso 1 1 calc R . .
C21A C 0.1818(12) 0.3256(6) 0.8250(7) 0.084(5) Uani 1 1 d . . .
C22A C 0.2608(13) 0.3449(6) 0.8585(8) 0.086(5) Uani 1 1 d . . .
H22A H 0.3194 0.3536 0.8408 0.103 Uiso 1 1 calc R . .
C23A C -0.0067(14) 0.2997(5) 0.9399(8) 0.085(5) Uani 1 1 d . . .
H23A H -0.0553 0.2902 0.9084 0.102 Uiso 1 1 calc R . .
H23B H -0.0362 0.3235 0.9641 0.102 Uiso 1 1 calc R . .
C24A C -0.0604(12) 0.2391(6) 1.0124(8) 0.088(6) Uani 1 1 d . . .
H24A H -0.0905 0.2610 1.0392 0.105 Uiso 1 1 calc R . .
H24B H -0.1111 0.2279 0.9832 0.105 Uiso 1 1 calc R . .
U2 U 0.75087(5) -0.024060(19) 0.73945(3) 0.0745(2) Uani 1 1 d . . .
Br1B Br 0.37568(15) 0.07461(6) 0.52544(8) 0.0900(5) Uani 1 1 d . . .
Br2B Br 0.76363(14) 0.21400(5) 0.84827(8) 0.0825(5) Uani 1 1 d . . .
Br3B Br 0.3211(2) -0.05590(9) 0.94533(16) 0.0889(8) Uani 1 1 d . . .
O1B O 0.7052(7) -0.0368(3) 0.6424(5) 0.070(3) Uani 1 1 d . . .
O2B O 0.7830(8) 0.0511(3) 0.6698(4) 0.070(3) Uani 1 1 d . . .
O3B O 0.8694(8) 0.0218(4) 0.7843(5) 0.078(3) Uani 1 1 d . . .
O4B O 0.7284(8) 0.0125(3) 0.8868(4) 0.077(3) Uani 1 1 d . . .
O5B O 0.6999(8) -0.0730(3) 0.8087(4) 0.069(3) Uani 1 1 d . . .
O6B O 0.5367(9) -0.0634(3) 0.7107(5) 0.089(3) Uani 1 1 d . . .
O7B O 0.8504(9) -0.0620(4) 0.7253(5) 0.092(4) Uani 1 1 d . . .
O8B O 0.6531(7) 0.0142(3) 0.7553(4) 0.064(2) Uani 1 1 d . . .
C1B C 0.5340(13) -0.0275(5) 0.6154(8) 0.076(4) Uani 1 1 d . . .
C2B C 0.6318(11) -0.0097(5) 0.6156(7) 0.067(4) Uani 1 1 d . . .
C3B C 0.6524(12) 0.0318(4) 0.5938(6) 0.058(4) Uani 1 1 d . . .
C4B C 0.5745(12) 0.0571(5) 0.5668(6) 0.064(4) Uani 1 1 d . . .
H4B H 0.5865 0.0862 0.5520 0.077 Uiso 1 1 calc R . .
C5B C 0.4805(13) 0.0395(5) 0.5618(7) 0.071(4) Uani 1 1 d . . .
C6B C 0.4619(13) -0.0018(6) 0.5865(7) 0.082(5) Uani 1 1 d . . .
H6B H 0.3973 -0.0130 0.5835 0.099 Uiso 1 1 calc R . .
C7B C 0.7565(12) 0.0482(5) 0.6040(6) 0.072(4) Uani 1 1 d . . .
H7B1 H 0.8014 0.0275 0.5845 0.086 Uiso 1 1 calc R . .
H7B2 H 0.7632 0.0780 0.5854 0.086 Uiso 1 1 calc R . .
C8B C 0.8499(10) 0.0836(5) 0.6877(6) 0.064(4) Uani 1 1 d . . .
H8B1 H 0.8419 0.1099 0.6610 0.077 Uiso 1 1 calc R . .
H8B2 H 0.9167 0.0719 0.6840 0.077 Uiso 1 1 calc R . .
C9B C 0.8356(9) 0.0976(5) 0.7534(7) 0.061(4) Uani 1 1 d . . .
C10B C 0.8445(10) 0.0646(5) 0.7983(7) 0.060(4) Uani 1 1 d . . .
C11B C 0.8259(10) 0.0747(5) 0.8611(7) 0.061(4) Uani 1 1 d . . .
C12B C 0.8005(9) 0.1196(5) 0.8757(7) 0.061(4) Uani 1 1 d . . .
H12B H 0.7862 0.1275 0.9156 0.074 Uiso 1 1 calc R . .
C13B C 0.7970(10) 0.1517(5) 0.8296(8) 0.065(4) Uani 1 1 d . . .
C14B C 0.8121(10) 0.1413(5) 0.7674(7) 0.061(4) Uani 1 1 d . . .
H14B H 0.8062 0.1635 0.7370 0.073 Uiso 1 1 calc R . .
C15B C 0.8175(11) 0.0369(5) 0.9036(7) 0.071(4) Uani 1 1 d . . .
H15C H 0.8746 0.0170 0.9013 0.085 Uiso 1 1 calc R . .
H15D H 0.8148 0.0481 0.9453 0.085 Uiso 1 1 calc R . .
C16B C 0.7170(15) -0.0318(5) 0.9208(8) 0.090(5) Uani 1 1 d . . .
H16C H 0.7702 -0.0527 0.9119 0.108 Uiso 1 1 calc R . .
H16D H 0.7173 -0.0267 0.9647 0.108 Uiso 1 1 calc R . .
C17B C 0.6198(13) -0.0498(5) 0.8976(7) 0.076(4) Uani 1 1 d . . .
C18B C 0.6143(16) -0.0699(5) 0.8394(8) 0.083(5) Uani 1 1 d . . .
C19B C 0.5241(16) -0.0851(5) 0.8152(9) 0.089(5) Uani 1 1 d . . .
C20B C 0.4413(14) -0.0820(6) 0.8464(8) 0.094(5) Uani 1 1 d . . .
H20B H 0.3807 -0.0923 0.8297 0.113 Uiso 1 1 calc R . .
C21B C 0.4490(16) -0.0625(6) 0.9057(8) 0.103(6) Uani 1 1 d . . .
C22B C 0.5365(14) -0.0467(5) 0.9310(8) 0.086(5) Uani 1 1 d . . .
H22B H 0.5396 -0.0341 0.9702 0.103 Uiso 1 1 calc R . .
C23B C 0.5180(12) -0.1024(5) 0.7478(8) 0.078(4) Uani 1 1 d . . .
H23C H 0.5673 -0.1259 0.7418 0.094 Uiso 1 1 calc R . .
H23D H 0.4527 -0.1149 0.7374 0.094 Uiso 1 1 calc R . .
C24B C 0.5164(13) -0.0734(5) 0.6447(8) 0.079(5) Uani 1 1 d . . .
H24C H 0.4486 -0.0836 0.6368 0.095 Uiso 1 1 calc R . .
H24D H 0.5616 -0.0963 0.6301 0.095 Uiso 1 1 calc R . .
Ba Ba 0.30816(6) 0.13789(3) 0.81027(4) 0.0584(2) Uani 1 1 d . . .
O1 O 0.1351(9) 0.1912(4) 0.8162(6) 0.091(3) Uani 1 1 d . . .
O2 O 0.1622(11) 0.1393(4) 0.7093(6) 0.073(4) Uani 1 1 d D . .
O3 O 0.3395(15) 0.1728(8) 0.6888(10) 0.097(7) Uani 1 1 d D . .
O4 O 0.3967(16) 0.2290(8) 0.8007(9) 0.103(7) Uani 1 1 d D . .
O5 O 0.3494(12) 0.1968(5) 0.9080(7) 0.097(5) Uani 1 1 d D . .
O6 O 0.4324(10) 0.1132(4) 0.9148(6) 0.063(3) Uani 1 1 d . . .
O7 O 0.5111(9) 0.1161(4) 0.8076(6) 0.106(4) Uani 1 1 d D . .
O8 O 0.3612(15) 0.0692(8) 0.7295(11) 0.084(7) Uani 1 1 d D . .
O9 O 0.232(2) 0.0529(10) 0.8318(12) 0.075(9) Uani 1 1 d D . .
O10 O 0.1921(16) 0.1285(8) 0.9137(11) 0.104(7) Uani 1 1 d D . .
C1 C 0.079(2) 0.1954(8) 0.7595(12) 0.104(8) Uani 1 1 d D . .
H1A H 0.0118 0.2037 0.7683 0.125 Uiso 1 1 calc R . .
H1B H 0.1070 0.2202 0.7364 0.125 Uiso 1 1 calc R . .
C2 C 0.0756(14) 0.1543(7) 0.7198(9) 0.075(6) Uani 1 1 d D . .
H2A H 0.0410 0.1616 0.6810 0.090 Uiso 1 1 calc R . .
H2B H 0.0383 0.1306 0.7395 0.090 Uiso 1 1 calc R . .
C3 C 0.2069(16) 0.1223(7) 0.6561(10) 0.09(2) Uani 1 1 d DU . .
H3A H 0.1584 0.1145 0.6236 0.107 Uiso 1 1 calc R . .
H3B H 0.2503 0.0966 0.6651 0.107 Uiso 1 1 calc R . .
C4 C 0.263(2) 0.1651(8) 0.6422(11) 0.072(8) Uani 1 1 d D . .
H4C H 0.2930 0.1621 0.6027 0.087 Uiso 1 1 calc R . .
H4D H 0.2184 0.1908 0.6402 0.087 Uiso 1 1 calc R . .
C5 C 0.379(3) 0.2175(11) 0.6872(10) 0.081(15) Uani 1 1 d DU . .
H5A H 0.3246 0.2379 0.6773 0.097 Uiso 1 1 calc R . .
H5B H 0.4228 0.2185 0.6529 0.097 Uiso 1 1 calc R . .
C6 C 0.4370(19) 0.2377(10) 0.7421(9) 0.072(8) Uani 1 1 d D . .
H6C H 0.5043 0.2259 0.7427 0.087 Uiso 1 1 calc R . .
H6D H 0.4409 0.2704 0.7364 0.087 Uiso 1 1 calc R . .
C7 C 0.429(3) 0.2586(10) 0.8493(11) 0.106(15) Uani 1 1 d DU . .
H7A H 0.4201 0.2903 0.8380 0.128 Uiso 1 1 calc R . .
H7B H 0.4972 0.2531 0.8623 0.128 Uiso 1 1 calc R . .
C8 C 0.3579(19) 0.2445(6) 0.8982(11) 0.065(7) Uani 1 1 d D . .
H8A H 0.3796 0.2586 0.9367 0.078 Uiso 1 1 calc R . .
H8B H 0.2925 0.2564 0.8869 0.078 Uiso 1 1 calc R . .
C9 C 0.4101(18) 0.1852(7) 0.9603(9) 0.058(7) Uani 1 1 d D . .
H9A H 0.4771 0.1966 0.9561 0.069 Uiso 1 1 calc R . .
H9B H 0.3837 0.1984 0.9970 0.069 Uiso 1 1 calc R . .
C10 C 0.410(3) 0.1342(8) 0.9645(16) 0.090(10) Uani 1 1 d DU . .
H10A H 0.3453 0.1242 0.9760 0.108 Uiso 1 1 calc R . .
H10B H 0.4577 0.1252 0.9971 0.108 Uiso 1 1 calc R . .
C11 C 0.536(2) 0.1037(11) 0.9091(11) 0.096(9) Uani 1 1 d DU . .
H11A H 0.5741 0.1317 0.9084 0.115 Uiso 1 1 calc R . .
H11B H 0.5614 0.0848 0.9427 0.115 Uiso 1 1 calc R . .
C12 C 0.5396(15) 0.0790(7) 0.8488(9) 0.111(6) Uani 1 1 d DU . .
H12C H 0.4926 0.0540 0.8460 0.134 Uiso 1 1 calc R . .
H12D H 0.6058 0.0678 0.8416 0.134 Uiso 1 1 calc R . .
C13 C 0.5371(17) 0.1064(7) 0.7456(8) 0.096(7) Uani 1 1 d DU . .
H13A H 0.6042 0.0945 0.7454 0.115 Uiso 1 1 calc R . .
H13B H 0.5341 0.1340 0.7212 0.115 Uiso 1 1 calc R . .
C14 C 0.4645(16) 0.0717(13) 0.7187(19) 0.070(12) Uani 1 1 d D . .
H14C H 0.4689 0.0739 0.6745 0.084 Uiso 1 1 calc R . .
H14D H 0.4917 0.0421 0.7303 0.084 Uiso 1 1 calc R . .
C15 C 0.304(2) 0.0294(8) 0.7339(11) 0.092(10) Uani 1 1 d DU . .
H15E H 0.3461 0.0041 0.7233 0.110 Uiso 1 1 calc R . .
H15F H 0.2513 0.0312 0.7021 0.110 Uiso 1 1 calc R . .
C16 C 0.256(6) 0.0166(8) 0.792(2) 0.12(3) Uani 1 1 d DU . .
H16E H 0.1958 -0.0002 0.7815 0.148 Uiso 1 1 calc R . .
H16F H 0.3004 -0.0040 0.8150 0.148 Uiso 1 1 calc R . .
C17 C 0.147(2) 0.0624(17) 0.8663(18) 0.124(18) Uani 1 1 d DU . .
H17A H 0.1099 0.0344 0.8708 0.148 Uiso 1 1 calc R . .
H17B H 0.1045 0.0834 0.8429 0.148 Uiso 1 1 calc R . .
C18 C 0.169(5) 0.0825(8) 0.9299(15) 0.11(3) Uani 1 1 d DU . .
H18A H 0.1118 0.0810 0.9551 0.132 Uiso 1 1 calc R . .
H18B H 0.2251 0.0675 0.9508 0.132 Uiso 1 1 calc R . .
C19 C 0.137(3) 0.1693(10) 0.9236(15) 0.073(13) Uani 1 1 d D . .
H19A H 0.0898 0.1635 0.9548 0.087 Uiso 1 1 calc R . .
H19B H 0.1827 0.1926 0.9392 0.087 Uiso 1 1 calc R . .
C20 C 0.082(2) 0.1874(11) 0.8665(13) 0.096(9) Uani 1 1 d DU . .
H20C H 0.0259 0.1674 0.8570 0.115 Uiso 1 1 calc R . .
H20D H 0.0553 0.2171 0.8760 0.115 Uiso 1 1 calc R . .
Cl1 Cl 0.7218(4) 0.34771(19) 0.9572(2) 0.1044(15) Uani 1 1 d . . .
Cl2 Cl 0.5686(4) 0.3531(2) 0.8616(3) 0.1202(19) Uani 1 1 d . . .
Cl3 Cl 0.7705(4) 0.33719(15) 0.8335(2) 0.0963(14) Uani 1 1 d . . .
C21 C 0.6902(11) 0.3665(6) 0.8820(7) 0.075(4) Uani 1 1 d . . .
H21 H 0.7005 0.3994 0.8789 0.090 Uiso 1 1 calc R . .
Cl4 Cl -0.0272(9) -0.0293(5) 0.5838(9) 0.100(5) Uani 1 1 d DU . .
Cl5 Cl 0.1778(9) -0.0303(4) 0.6046(8) 0.090(4) Uani 1 1 d DU . .
Cl6 Cl 0.0806(10) 0.0524(4) 0.5902(7) 0.082(4) Uani 1 1 d DU . .
C22 C 0.0707(11) -0.0006(5) 0.6196(13) 0.08(2) Uani 1 1 d DU . .
H22 H 0.0622 0.0010 0.6640 0.095 Uiso 1 1 calc R . .

loop_
_atom_site_aniso_label
_atom_site_aniso_U_11
_atom_site_aniso_U_22
_atom_site_aniso_U_33
_atom_site_aniso_U_23
_atom_site_aniso_U_13
_atom_site_aniso_U_12
U1 0.0686(4) 0.0594(3) 0.0510(3) -0.0113(2) -0.0006(2) 0.0161(3)
Br1A 0.0657(9) 0.0887(12) 0.1074(14) -0.0023(10) -0.0173(9) -0.0203(9)
Br2A 0.0612(9) 0.1039(13) 0.1130(14) 0.0117(11) 0.0196(9) 0.0199(9)
Br3A 0.079(2) 0.092(4) 0.051(2) -0.007(3) 0.0034(17) 0.021(3)
O1A 0.041(5) 0.066(6) 0.073(6) -0.013(5) -0.006(4) 0.013(4)
O2A 0.058(5) 0.063(6) 0.060(6) -0.003(4) -0.003(4) 0.000(4)
O3A 0.054(5) 0.058(5) 0.062(6) -0.013(4) 0.000(4) -0.003(4)
O4A 0.102(8) 0.058(6) 0.082(7) 0.006(5) -0.024(6) 0.003(6)
O5A 0.076(6) 0.049(5) 0.060(6) -0.007(4) -0.005(5) 0.026(4)
O6A 0.046(5) 0.093(8) 0.090(8) 0.014(6) -0.001(5) 0.019(5)
O7A 0.096(7) 0.061(6) 0.064(6) -0.013(5) -0.004(5) 0.018(5)
O8A 0.057(5) 0.054(5) 0.045(5) -0.009(4) -0.003(4) 0.006(4)
C1A 0.040(7) 0.066(9) 0.080(10) -0.002(8) 0.000(7) 0.013(7)
C2A 0.039(7) 0.092(11) 0.058(9) -0.012(8) 0.007(6) 0.016(7)
C3A 0.041(7) 0.087(11) 0.063(9) -0.003(8) 0.004(6) 0.005(7)
C4A 0.036(7) 0.098(12) 0.069(9) -0.008(8) 0.002(6) -0.016(7)
C5A 0.049(8) 0.072(9) 0.074(10) -0.003(8) 0.002(7) -0.008(7)
C6A 0.042(8) 0.093(12) 0.078(11) -0.014(9) -0.003(7) -0.009(8)
C7A 0.045(7) 0.081(10) 0.065(9) 0.007(8) 0.015(7) 0.004(7)
C8A 0.038(7) 0.082(10) 0.054(8) -0.002(7) -0.006(6) 0.002(6)
C9A 0.058(8) 0.070(9) 0.049(8) -0.006(7) -0.018(6) -0.019(7)
C10A 0.055(8) 0.062(8) 0.044(7) 0.005(6) -0.012(6) 0.002(7)
C11A 0.051(8) 0.051(8) 0.076(10) -0.003(7) -0.017(7) -0.005(6)
C12A 0.062(9) 0.089(11) 0.058(9) 0.010(8) 0.007(7) -0.004(8)
C13A 0.048(8) 0.093(12) 0.074(10) -0.001(9) 0.003(7) 0.005(8)
C14A 0.038(7) 0.069(9) 0.067(9) 0.008(7) 0.004(6) 0.002(6)
C15A 0.068(9) 0.063(9) 0.068(10) 0.010(7) -0.001(8) -0.012(7)
C16A 0.083(10) 0.058(8) 0.046(8) 0.009(7) -0.005(7) -0.014(7)
C17A 0.153(18) 0.063(10) 0.048(9) 0.006(7) 0.005(10) 0.058(11)
C18A 0.077(10) 0.064(9) 0.045(8) -0.007(7) 0.010(7) 0.017(8)
C19A 0.081(11) 0.070(10) 0.055(9) 0.006(8) -0.007(8) 0.018(9)
C20A 0.131(16) 0.062(10) 0.062(11) -0.003(8) -0.039(10) 0.022(10)
C21A 0.106(10) 0.087(10) 0.058(8) -0.005(8) -0.004(8) 0.032(9)
C22A 0.103(10) 0.085(9) 0.069(9) 0.009(8) -0.010(8) 0.019(8)
C23A 0.091(12) 0.067(10) 0.093(13) -0.021(9) -0.033(10) 0.029(9)
C24A 0.063(10) 0.104(13) 0.094(12) -0.039(11) -0.017(9) 0.036(10)
U2 0.1001(5) 0.0508(3) 0.0755(4) 0.0076(3) 0.0337(3) 0.0266(3)
Br1B 0.1186(14) 0.0818(11) 0.0681(11) 0.0018(9) -0.0144(9) 0.0185(10)
Br2B 0.0954(12) 0.0637(9) 0.0880(12) -0.0183(8) 0.0010(9) -0.0119(8)
Br3B 0.1065(19) 0.0646(15) 0.099(2) -0.0122(14) 0.0471(16) -0.0066(14)
O1B 0.072(6) 0.048(5) 0.092(7) -0.021(5) 0.012(5) 0.000(5)
O2B 0.103(7) 0.049(5) 0.060(6) 0.007(5) 0.020(5) -0.014(5)
O3B 0.086(7) 0.081(7) 0.066(7) 0.009(5) 0.000(5) 0.022(6)
O4B 0.106(8) 0.060(6) 0.062(6) 0.015(5) -0.010(6) -0.009(6)
O5B 0.104(8) 0.037(5) 0.070(6) -0.001(4) 0.032(6) 0.010(5)
O6B 0.132(10) 0.051(6) 0.082(8) 0.010(5) -0.027(7) -0.025(6)
O7B 0.119(9) 0.073(7) 0.085(8) 0.001(6) 0.030(7) 0.058(7)
O8B 0.087(7) 0.046(5) 0.062(6) 0.004(4) 0.021(5) 0.021(5)
C1B 0.079(11) 0.048(9) 0.101(13) 0.009(8) -0.007(9) 0.005(8)
C2B 0.072(10) 0.065(9) 0.065(9) -0.002(7) 0.012(7) 0.029(8)
C3B 0.095(11) 0.041(7) 0.040(7) -0.013(6) 0.019(7) -0.011(7)
C4B 0.088(10) 0.065(9) 0.039(8) 0.004(7) 0.003(7) -0.005(8)
C5B 0.103(12) 0.061(9) 0.052(9) 0.007(7) 0.017(8) -0.013(9)
C6B 0.097(12) 0.085(12) 0.067(10) -0.030(9) 0.012(9) 0.029(10)
C7B 0.099(12) 0.074(10) 0.044(8) 0.010(7) 0.025(7) -0.009(9)
C8B 0.053(8) 0.080(10) 0.060(9) -0.014(7) 0.011(6) -0.012(7)
C9B 0.041(7) 0.065(9) 0.077(10) -0.008(8) 0.000(6) -0.006(6)
C10B 0.053(8) 0.064(9) 0.063(9) -0.004(7) -0.011(6) 0.019(7)
C11B 0.053(8) 0.068(9) 0.062(9) 0.007(7) 0.002(6) 0.007(7)
C12B 0.039(7) 0.086(11) 0.059(9) -0.009(8) -0.004(6) -0.008(7)
C13B 0.059(8) 0.053(8) 0.083(11) -0.019(8) 0.009(7) -0.007(7)
C14B 0.053(8) 0.056(9) 0.073(10) 0.012(7) -0.010(7) -0.012(7)
C15B 0.074(10) 0.071(10) 0.067(10) 0.001(8) -0.006(8) 0.005(8)
C16B 0.122(11) 0.069(9) 0.079(9) 0.004(8) 0.015(9) 0.015(9)
C17B 0.105(13) 0.063(9) 0.062(10) 0.003(8) 0.026(9) 0.002(9)
C18B 0.135(16) 0.041(8) 0.076(11) -0.008(8) 0.043(11) 0.010(9)
C19B 0.119(11) 0.058(8) 0.093(10) -0.012(8) 0.036(9) -0.017(8)
C20B 0.107(11) 0.067(9) 0.111(11) -0.035(8) 0.032(9) -0.006(8)
C21B 0.116(11) 0.080(10) 0.115(12) -0.006(9) 0.041(10) 0.005(9)
C22B 0.123(11) 0.058(8) 0.080(9) -0.015(7) 0.039(9) -0.015(8)
C23B 0.080(9) 0.058(8) 0.098(10) -0.003(8) 0.016(8) -0.008(7)
C24B 0.079(10) 0.056(9) 0.101(13) 0.009(9) -0.016(9) -0.005(8)
Ba 0.0484(4) 0.0791(6) 0.0475(5) -0.0002(4) 0.0008(3) 0.0155(4)
O1 0.084(8) 0.082(7) 0.107(10) -0.009(7) -0.011(7) 0.019(6)
O2 0.083(8) 0.057(7) 0.076(8) -0.008(6) -0.042(7) 0.013(7)
O3 0.091(11) 0.107(12) 0.095(12) -0.030(10) 0.018(10) 0.033(10)
O4 0.087(11) 0.102(12) 0.125(13) -0.001(11) 0.065(10) -0.015(10)
O5 0.106(10) 0.088(9) 0.094(10) -0.013(8) -0.040(8) 0.026(8)
O6 0.075(8) 0.061(7) 0.051(7) -0.009(6) -0.016(6) -0.002(6)
O7 0.094(7) 0.100(8) 0.127(9) -0.001(7) 0.021(7) 0.029(6)
O8 0.092(13) 0.094(13) 0.065(12) -0.023(10) -0.010(10) 0.043(11)
O9 0.086(14) 0.044(12) 0.094(15) -0.021(11) -0.027(12) 0.003(11)
O10 0.090(11) 0.123(13) 0.105(12) 0.052(10) 0.063(10) 0.052(10)
C1 0.084(12) 0.097(13) 0.128(15) 0.011(12) -0.029(11) 0.035(11)
C2 0.054(10) 0.097(12) 0.074(11) 0.031(10) -0.005(9) -0.006(9)
C3 0.09(3) 0.09(2) 0.08(3) -0.001(15) -0.002(16) -0.010(15)
C4 0.118(15) 0.059(12) 0.040(11) 0.006(10) -0.005(11) 0.011(11)
C5 0.067(18) 0.085(19) 0.09(2) 0.003(14) 0.000(14) 0.013(14)
C6 0.084(14) 0.065(13) 0.069(13) 0.001(11) 0.021(11) -0.003(11)
C7 0.088(18) 0.115(19) 0.12(2) -0.016(14) 0.009(14) 0.001(14)
C8 0.070(12) 0.057(12) 0.067(13) -0.025(10) -0.003(11) 0.006(10)
C9 0.052(11) 0.072(13) 0.049(12) -0.009(10) -0.005(10) 0.013(10)
C10 0.081(14) 0.094(15) 0.095(16) -0.011(13) 0.002(12) 0.016(12)
C11 0.098(14) 0.097(14) 0.092(14) -0.003(12) 0.000(11) 0.016(12)
C12 0.088(10) 0.110(11) 0.135(13) -0.003(10) 0.000(9) 0.044(9)
C13 0.092(12) 0.066(11) 0.134(14) 0.033(10) 0.058(11) 0.047(10)
C14 0.078(17) 0.077(17) 0.055(16) -0.013(13) 0.011(13) 0.043(13)
C15 0.085(14) 0.102(15) 0.085(14) -0.035(12) -0.033(11) -0.043(12)
C16 0.13(3) 0.12(3) 0.12(3) 0.002(16) 0.004(16) -0.002(16)
C17 0.13(2) 0.09(2) 0.14(2) 0.001(14) -0.012(15) -0.014(14)
C18 0.11(3) 0.11(3) 0.11(3) 0.001(15) 0.023(15) 0.012(15)
C19 0.065(17) 0.087(18) 0.066(18) -0.017(14) 0.012(13) 0.013(14)
C20 0.076(12) 0.099(14) 0.114(15) -0.013(12) 0.024(12) 0.048(11)
Cl1 0.120(4) 0.121(4) 0.072(3) 0.009(3) 0.001(2) -0.038(3)
Cl2 0.078(3) 0.142(4) 0.140(4) 0.049(4) -0.007(3) -0.038(3)
Cl3 0.131(4) 0.078(3) 0.081(3) 0.003(2) 0.017(3) 0.015(3)
C21 0.081(10) 0.077(10) 0.066(10) 0.005(8) 0.002(8) -0.026(8)
Cl4 0.054(6) 0.080(8) 0.167(12) 0.064(8) 0.022(7) 0.007(6)
Cl5 0.061(6) 0.068(7) 0.139(10) -0.073(7) -0.003(7) 0.014(5)
Cl6 0.089(8) 0.057(6) 0.103(9) -0.005(6) 0.022(7) 0.019(6)
C22 0.09(3) 0.08(3) 0.07(2) 0.000(15) 0.005(15) 0.013(15)

loop_
_atom_type_symbol
_atom_type_description
_atom_type_scat_dispersion_real
_atom_type_scat_dispersion_imag
_atom_type_scat_source
C C 0.0033 0.0016 'International Tables Vol C Tables 4.2.6.8 and 6.1.1.4'
H H 0.0000 0.0000 'International Tables Vol C Tables 4.2.6.8 and 6.1.1.4'
O O 0.0106 0.0060 'International Tables Vol C Tables 4.2.6.8 and 6.1.1.4'
Ba Ba -0.3244 2.2819 'International Tables Vol C Tables 4.2.6.8 and 6.1.1.4'
U U -9.6767 9.6646 'International Tables Vol C Tables 4.2.6.8 and 6.1.1.4'
Br Br -0.2901 2.4595 'International Tables Vol C Tables 4.2.6.8 and 6.1.1.4'
Cl Cl 0.1484 0.1585 'International Tables Vol C Tables 4.2.6.8 and 6.1.1.4'

loop_
_geom_angle_atom_site_label_1
_geom_angle_atom_site_label_2
_geom_angle_atom_site_label_3
_geom_angle
_geom_angle_site_symmetry_1
_geom_angle_site_symmetry_3
_geom_angle_publ_flag
O8A U1 O7A 178.0(4) . . ?
O8A U1 O1A 94.2(4) . . ?
O7A U1 O1A 85.8(4) . . ?
O8A U1 O5A 93.5(3) . . ?
O7A U1 O5A 84.6(4) . . ?
O1A U1 O5A 111.4(3) . . ?
O8A U1 O3A 97.8(3) . . ?
O7A U1 O3A 83.8(4) . . ?
O1A U1 O3A 124.8(3) . . ?
O5A U1 O3A 121.3(3) . . ?
O8A U1 O2A 70.2(3) . . ?
O7A U1 O2A 111.7(4) . . ?
O1A U1 O2A 67.0(3) . . ?
O5A U1 O2A 163.0(3) . . ?
O3A U1 O2A 67.2(3) . . ?
C2A O1A U1 124.5(8) . . ?
C8A O2A C7A 109.8(10) . . ?
C8A O2A U1 118.9(7) . . ?
C7A O2A U1 117.4(7) . . ?
C10A O3A U1 117.6(7) . . ?
C15A O4A C16A 114.6(11) . . ?
C18A O5A U1 124.3(7) . . ?
C24A O6A C23A 116.0(11) . . ?
C2A C1A C6A 118.5(13) . . ?
C2A C1A C24A 118.3(14) . . ?
C6A C1A C24A 123.2(14) . . ?
O1A C2A C3A 117.8(13) . . ?
O1A C2A C1A 122.7(13) . . ?
C3A C2A C1A 119.4(14) . . ?
C2A C3A C4A 120.2(13) . . ?
C2A C3A C7A 118.9(14) . . ?
C4A C3A C7A 120.9(13) . . ?
C5A C4A C3A 118.2(15) . . ?
C6A C5A C4A 123.8(14) . . ?
C6A C5A Br1A 118.3(11) . . ?
C4A C5A Br1A 117.8(12) . . ?
C5A C6A C1A 119.5(13) . . ?
O2A C7A C3A 105.3(11) . . ?
O2A C8A C9A 105.7(10) . . ?
C14A C9A C10A 120.1(13) . . ?
C14A C9A C8A 123.1(13) . . ?
C10A C9A C8A 116.6(13) . . ?
O3A C10A C11A 117.1(12) . . ?
O3A C10A C9A 121.3(13) . . ?
C11A C10A C9A 121.6(13) . . ?
C10A C11A C12A 118.5(13) . . ?
C10A C11A C15A 119.7(13) . . ?
C12A C11A C15A 121.2(14) . . ?
C13A C12A C11A 116.2(13) . . ?
C14A C13A C12A 122.6(14) . . ?
C14A C13A Br2A 119.9(12) . . ?
C12A C13A Br2A 117.5(11) . . ?
C9A C14A C13A 120.2(14) . . ?
O4A C15A C11A 108.0(11) . . ?
O4A C16A C17A 108.0(11) . . ?
C18A C17A C22A 120.3(17) . . ?
C18A C17A C16A 121.9(13) . . ?
C22A C17A C16A 117.7(17) . . ?
C19A C18A O5A 119.8(14) . . ?
C19A C18A C17A 123.3(14) . . ?
O5A C18A C17A 116.9(14) . . ?
C18A C19A C20A 117.6(15) . . ?
C18A C19A C23A 121.0(14) . . ?
C20A C19A C23A 121.3(15) . . ?
C21A C20A C19A 119.1(15) . . ?
C20A C21A C22A 125.3(16) . . ?
C20A C21A Br3A 124.7(12) . . ?
C22A C21A Br3A 109.9(13) . . ?
C21A C22A C17A 114.4(17) . . ?
C19A C23A O6A 109.7(12) . . ?
C1A C24A O6A 107.0(11) . . ?
O8B U2 O7B 178.6(5) . . ?
O8B U2 O1B 96.7(4) . . ?
O7B U2 O1B 84.7(5) . . ?
O8B U2 O5B 91.3(4) . . ?
O7B U2 O5B 88.3(4) . . ?
O1B U2 O5B 117.4(4) . . ?
O8B U2 O3B 93.2(4) . . ?
O7B U2 O3B 85.7(5) . . ?
O1B U2 O3B 132.2(4) . . ?
O5B U2 O3B 109.0(4) . . ?
O8B U2 O2B 74.6(4) . . ?
O7B U2 O2B 105.7(4) . . ?
O1B U2 O2B 69.4(3) . . ?
O5B U2 O2B 165.3(3) . . ?
O3B U2 O2B 68.5(3) . . ?
C2B O1B U2 118.2(8) . . ?
C8B O2B C7B 116.8(10) . . ?
C8B O2B U2 121.9(9) . . ?
C7B O2B U2 117.5(8) . . ?
C10B O3B U2 118.3(8) . . ?
C15B O4B C16B 114.1(12) . . ?
C18B O5B U2 125.9(9) . . ?
C23B O6B C24B 111.1(11) . . ?
C6B C1B C2B 116.2(15) . . ?
C6B C1B C24B 124.4(16) . . ?
C2B C1B C24B 119.3(14) . . ?
C3B C2B O1B 121.2(15) . . ?
C3B C2B C1B 122.7(14) . . ?
O1B C2B C1B 116.0(13) . . ?
C2B C3B C4B 118.0(14) . . ?
C2B C3B C7B 116.7(14) . . ?
C4B C3B C7B 125.2(13) . . ?
C5B C4B C3B 120.7(14) . . ?
C6B C5B C4B 119.6(16) . . ?
C6B C5B Br1B 120.3(13) . . ?
C4B C5B Br1B 119.9(11) . . ?
C5B C6B C1B 122.5(18) . . ?
O2B C7B C3B 110.6(10) . . ?
O2B C8B C9B 110.6(11) . . ?
C14B C9B C10B 121.2(14) . . ?
C14B C9B C8B 120.7(14) . . ?
C10B C9B C8B 118.0(13) . . ?
O3B C10B C9B 120.7(13) . . ?
O3B C10B C11B 118.1(13) . . ?
C9B C10B C11B 121.2(13) . . ?
C12B C11B C10B 117.8(13) . . ?
C12B C11B C15B 123.2(14) . . ?
C10B C11B C15B 118.0(13) . . ?
C13B C12B C11B 118.6(13) . . ?
C12B C13B C14B 123.3(13) . . ?
C12B C13B Br2B 119.7(11) . . ?
C14B C13B Br2B 116.9(12) . . ?
C9B C14B C13B 117.7(13) . . ?
O4B C15B C11B 108.0(11) . . ?
C17B C16B O4B 104.4(13) . . ?
C22B C17B C18B 120.0(18) . . ?
C22B C17B C16B 121.9(16) . . ?
C18B C17B C16B 118.1(16) . . ?
O5B C18B C19B 122.9(15) . . ?
O5B C18B C17B 117.6(18) . . ?
C19B C18B C17B 119.6(16) . . ?
C20B C19B C18B 121.8(17) . . ?
C20B C19B C23B 119.6(18) . . ?
C18B C19B C23B 118.4(15) . . ?
C19B C20B C21B 117.6(18) . . ?
C22B C21B C20B 122.4(17) . . ?
C22B C21B Br3B 123.2(12) . . ?
C20B C21B Br3B 114.2(15) . . ?
C21B C22B C17B 118.5(16) . . ?
O6B C23B C19B 105.6(12) . . ?
O6B C24B C1B 101.9(12) . . ?
O9 Ba O8 63.9(6) . . ?
O9 Ba O5 119.9(6) . . ?
O8 Ba O5 152.2(6) . . ?
O9 Ba O10 63.1(8) . . ?
O8 Ba O10 127.0(7) . . ?
O5 Ba O10 63.0(7) . . ?
O9 Ba O7 99.8(7) . . ?
O8 Ba O7 63.0(5) . . ?
O5 Ba O7 89.8(4) . . ?
O10 Ba O7 124.8(6) . . ?
O9 Ba O1 100.3(6) . . ?
O8 Ba O1 131.8(5) . . ?
O5 Ba O1 75.9(4) . . ?
O10 Ba O1 61.7(5) . . ?
O7 Ba O1 159.3(4) . . ?
O9 Ba O6 81.1(7) . . ?
O8 Ba O6 99.3(6) . . ?
O5 Ba O6 57.2(4) . . ?
O10 Ba O6 70.3(6) . . ?
O7 Ba O6 54.8(4) . . ?
O1 Ba O6 124.1(4) . . ?
O9 Ba O2 83.9(7) . . ?
O8 Ba O2 73.4(5) . . ?
O5 Ba O2 132.9(4) . . ?
O10 Ba O2 103.2(6) . . ?
O7 Ba O2 128.1(4) . . ?
O1 Ba O2 59.3(4) . . ?
O6 Ba O2 165.0(4) . . ?
O9 Ba O3 123.4(7) . . ?
O8 Ba O3 68.0(6) . . ?
O5 Ba O3 116.7(5) . . ?
O10 Ba O3 151.5(6) . . ?
O7 Ba O3 83.0(5) . . ?
O1 Ba O3 90.0(5) . . ?
O6 Ba O3 135.7(5) . . ?
O2 Ba O3 54.4(5) . . ?
O9 Ba O4 174.1(7) . . ?
O8 Ba O4 119.7(6) . . ?
O5 Ba O4 54.6(5) . . ?
O10 Ba O4 112.8(7) . . ?
O7 Ba O4 78.9(5) . . ?
O1 Ba O4 80.6(5) . . ?
O6 Ba O4 93.6(5) . . ?
O2 Ba O4 101.4(5) . . ?
O3 Ba O4 62.3(6) . . ?
C20 O1 C1 115.8(19) . . ?
C20 O1 Ba 117.8(12) . . ?
C1 O1 Ba 114.5(12) . . ?
C2 O2 C3 133.8(15) . . ?
C2 O2 Ba 117.7(11) . . ?
C3 O2 Ba 108.5(13) . . ?
C5 O3 C4 113(2) . . ?
C5 O3 Ba 114.9(14) . . ?
C4 O3 Ba 117.7(16) . . ?
C7 O4 C6 116.2(17) . . ?
C7 O4 Ba 127.8(13) . . ?
C6 O4 Ba 113.4(14) . . ?
C8 O5 C9 108.1(18) . . ?
C8 O5 Ba 120.8(12) . . ?
C9 O5 Ba 123.8(12) . . ?
C10 O6 C11 115(2) . . ?
C10 O6 Ba 113.5(17) . . ?
C11 O6 Ba 121.1(13) . . ?
C13 O7 C12 111.2(14) . . ?
C13 O7 Ba 110.1(11) . . ?
C12 O7 Ba 112.8(11) . . ?
C15 O8 C14 127(2) . . ?
C15 O8 Ba 113.6(15) . . ?
C14 O8 Ba 110.3(17) . . ?
C16 O9 C17 133(4) . . ?
C16 O9 Ba 119(3) . . ?
C17 O9 Ba 103(2) . . ?
C18 O10 C19 129(2) . . ?
C18 O10 Ba 115.1(17) . . ?
C19 O10 Ba 110.4(18) . . ?
C2 C1 O1 116.0(17) . . ?
C1 C2 O2 112.2(18) . . ?
O2 C3 C4 96.3(16) . . ?
O3 C4 C3 110.1(18) . . ?
O3 C5 C6 122(2) . . ?
O4 C6 C5 115.5(11) . . ?
O4 C7 C8 100.3(17) . . ?
O5 C8 C7 115.6(11) . . ?
C10 C9 O5 107(2) . . ?
C9 C10 O6 115(3) . . ?
C12 C11 O6 104.0(19) . . ?
C11 C12 O7 99.2(18) . . ?
O7 C13 C14 108(2) . . ?
O8 C14 C13 126(2) . . ?
O8 C15 C16 122(3) . . ?
O9 C16 C15 116.7(12) . . ?
O9 C17 C18 115(3) . . ?
O10 C18 C17 100(3) . . ?
C20 C19 O10 114(3) . . ?
O1 C20 C19 116(3) . . ?
Cl2 C21 Cl1 110.8(8) . . ?
Cl2 C21 Cl3 109.6(9) . . ?
Cl1 C21 Cl3 105.9(9) . . ?
Cl4 C22 Cl6 110.5(13) . . ?
Cl4 C22 Cl5 107.2(12) . . ?
Cl6 C22 Cl5 108.2(12) . . ?

loop_
_geom_bond_atom_site_label_1
_geom_bond_atom_site_label_2
_geom_bond_distance
_geom_bond_site_symmetry_2
_geom_bond_publ_flag
U1 O8A 1.793(8) . ?
U1 O7A 1.804(9) . ?
U1 O1A 2.205(9) . ?
U1 O5A 2.219(9) . ?
U1 O3A 2.235(9) . ?
U1 O2A 2.847(9) . ?
Br1A C5A 1.936(14) . ?
Br2A C13A 1.936(15) . ?
Br3A C21A 1.983(18) . ?
O1A C2A 1.308(17) . ?
O2A C8A 1.451(14) . ?
O2A C7A 1.469(15) . ?
O3A C10A 1.357(15) . ?
O4A C15A 1.388(17) . ?
O4A C16A 1.450(16) . ?
O5A C18A 1.363(16) . ?
O6A C24A 1.48(2) . ?
O6A C23A 1.482(19) . ?
C1A C2A 1.41(2) . ?
C1A C6A 1.45(2) . ?
C1A C24A 1.45(2) . ?
C2A C3A 1.41(2) . ?
C3A C4A 1.41(2) . ?
C3A C7A 1.55(2) . ?
C4A C5A 1.394(19) . ?
C5A C6A 1.31(2) . ?
C8A C9A 1.560(19) . ?
C9A C14A 1.327(19) . ?
C9A C10A 1.382(19) . ?
C10A C11A 1.377(19) . ?
C11A C12A 1.45(2) . ?
C11A C15A 1.513(19) . ?
C12A C13A 1.38(2) . ?
C13A C14A 1.38(2) . ?
C16A C17A 1.51(2) . ?
C17A C18A 1.39(2) . ?
C17A C22A 1.43(2) . ?
C18A C19A 1.36(2) . ?
C19A C20A 1.40(2) . ?
C19A C23A 1.44(2) . ?
C20A C21A 1.380(10) . ?
C21A C22A 1.384(10) . ?
U2 O8B 1.777(8) . ?
U2 O7B 1.782(9) . ?
U2 O1B 2.208(10) . ?
U2 O5B 2.216(9) . ?
U2 O3B 2.275(11) . ?
U2 O2B 2.725(9) . ?
Br1B C5B 1.893(17) . ?
Br2B C13B 1.931(14) . ?
Br3B C21B 1.973(19) . ?
O1B C2B 1.379(16) . ?
O2B C8B 1.358(16) . ?
O2B C7B 1.464(17) . ?
O3B C10B 1.340(16) . ?
O4B C15B 1.431(17) . ?
O4B C16B 1.509(18) . ?
O5B C18B 1.363(19) . ?
O6B C23B 1.432(18) . ?
O6B C24B 1.481(19) . ?
C1B C6B 1.36(2) . ?
C1B C2B 1.42(2) . ?
C1B C24B 1.52(2) . ?
C2B C3B 1.343(19) . ?
C3B C4B 1.39(2) . ?
C3B C7B 1.49(2) . ?
C4B C5B 1.37(2) . ?
C5B C6B 1.36(2) . ?
C8B C9B 1.512(19) . ?
C9B C14B 1.359(19) . ?
C9B C10B 1.38(2) . ?
C10B C11B 1.434(19) . ?
C11B C12B 1.401(19) . ?
C11B C15B 1.45(2) . ?
C12B C13B 1.38(2) . ?
C13B C14B 1.41(2) . ?
C16B C17B 1.48(2) . ?
C17B C22B 1.37(2) . ?
C17B C18B 1.40(2) . ?
C18B C19B 1.38(3) . ?
C19B C20B 1.34(2) . ?
C19B C23B 1.55(2) . ?
C20B C21B 1.412(10) . ?
C21B C22B 1.36(2) . ?
Ba O9 2.75(3) . ?
Ba O8 2.79(2) . ?
Ba O5 2.780(15) . ?
Ba O10 2.815(19) . ?
Ba O7 2.812(12) . ?
Ba O1 2.816(11) . ?
Ba O6 2.860(12) . ?
Ba O2 2.886(12) . ?
Ba O3 2.89(2) . ?
Ba O4 2.94(2) . ?
O1 C20 1.34(3) . ?
O1 C1 1.42(3) . ?
O2 C2 1.278(16) . ?
O2 C3 1.42(3) . ?
O3 C5 1.42(4) . ?
O3 C4 1.43(3) . ?
O4 C7 1.42(4) . ?
O4 C6 1.43(3) . ?
O5 C8 1.421(10) . ?
O5 C9 1.41(3) . ?
O6 C10 1.29(3) . ?
O6 C11 1.43(3) . ?
O7 C13 1.441(10) . ?
O7 C12 1.45(2) . ?
O8 C15 1.41(3) . ?
O8 C14 1.43(3) . ?
O9 C16 1.42(5) . ?
O9 C17 1.43(4) . ?
O10 C18 1.43(4) . ?
O10 C19 1.43(3) . ?
C1 C2 1.49(3) . ?
C3 C4 1.51(3) . ?
C5 C6 1.52(4) . ?
C7 C8 1.52(4) . ?
C9 C10 1.50(3) . ?
C11 C12 1.50(3) . ?
C13 C14 1.51(4) . ?
C15 C16 1.50(6) . ?
C17 C18 1.52(5) . ?
C19 C20 1.52(4) . ?
Cl1 C21 1.763(16) . ?
Cl2 C21 1.725(16) . ?
Cl3 C21 1.771(17) . ?
Cl4 C22 1.723(10) . ?
Cl5 C22 1.731(10) . ?
Cl6 C22 1.690(10) . ?
